data_1553518
loop_
_publ_author_name
'Li, Yuewen'
'Xiang, Yuanchao'
'Li, Zhiming'
'Wu, Jie'

_publ_section_title
;
 Direct vicinal difunctionalization of alkynes through
 trifluoromethylation and aminosulfonylation via insertion of sulfur
 dioxide under catalyst-free conditions
;
_journal_issue 11
_journal_name_full 'Organic Chemistry Frontiers'
_journal_page_first 1493
_journal_paper_doi 10.1039/C6QO00434B
_journal_volume 3
_journal_year 2016
_chemical_formula_sum 'C14 H17 F3 N2 O3 S'
_chemical_formula_weight 350.35
_space_group_crystal_system monoclinic
_space_group_IT_number 14
_space_group_name_Hall '-P 2yn'
_space_group_name_H-M_alt 'P 1 21/n 1'
_atom_sites_solution_hydrogens mixed
_audit_block_doi 10.5517/ccdc.csd.cc1lvyhw
_audit_creation_method SHELXL-2013
_audit_update_record
;
2016-06-15 deposited with the CCDC.
2016-08-30 downloaded from the CCDC.
;
_cell_angle_alpha 90
_cell_angle_beta 91.599(7)
_cell_angle_gamma 90
_cell_formula_units_Z 4
_cell_length_a 8.849(5)
_cell_length_b 10.773(6)
_cell_length_c 17.758(9)
_cell_measurement_reflns_used 974
_cell_measurement_temperature 293(2)
_cell_measurement_theta_max 25.369
_cell_measurement_theta_min 2.601
_cell_volume 1692.2(16)
_computing_cell_refinement 'Bruker SMART'
_computing_data_collection 'Bruker SMART'
_computing_data_reduction 'Bruker SHELXTL'
_computing_molecular_graphics 'Bruker SHELXTL'
_computing_publication_material 'Bruker SHELXTL'
_computing_structure_refinement 'SHELXL-2013 (Sheldrick, 2013)'
_computing_structure_solution 'Bruker SHELXTL'
_diffrn_ambient_temperature 293(2)
_diffrn_measured_fraction_theta_full 0.994
_diffrn_measured_fraction_theta_max 0.991
_diffrn_measurement_device_type 'CCD area detector'
_diffrn_measurement_method 'phi and omega scans'
_diffrn_radiation_type MoK\a
_diffrn_radiation_wavelength 0.71073
_diffrn_reflns_av_R_equivalents 0.0689
_diffrn_reflns_av_unetI/netI 0.0619
_diffrn_reflns_Laue_measured_fraction_full 0.994
_diffrn_reflns_Laue_measured_fraction_max 0.991
_diffrn_reflns_limit_h_max 10
_diffrn_reflns_limit_h_min -10
_diffrn_reflns_limit_k_max 13
_diffrn_reflns_limit_k_min -13
_diffrn_reflns_limit_l_max 17
_diffrn_reflns_limit_l_min -21
_diffrn_reflns_number 7549
_diffrn_reflns_point_group_measured_fraction_full 0.994
_diffrn_reflns_point_group_measured_fraction_max 0.991
_diffrn_reflns_theta_full 25.242
_diffrn_reflns_theta_max 25.995
_diffrn_reflns_theta_min 2.211
_exptl_absorpt_coefficient_mu 0.235
_exptl_absorpt_correction_T_max 1.000
_exptl_absorpt_correction_T_min 0.297
_exptl_absorpt_correction_type multi-scan
_exptl_absorpt_process_details sadabs
_exptl_crystal_colour colourless
_exptl_crystal_density_diffrn 1.375
_exptl_crystal_description block
_exptl_crystal_F_000 728
_exptl_crystal_size_max 0.480
_exptl_crystal_size_mid 0.300
_exptl_crystal_size_min 0.300
_refine_diff_density_max 0.321
_refine_diff_density_min -0.421
_refine_diff_density_rms 0.101
_refine_ls_extinction_method none
_refine_ls_goodness_of_fit_ref 0.963
_refine_ls_hydrogen_treatment mixed
_refine_ls_matrix_type full
_refine_ls_number_parameters 213
_refine_ls_number_reflns 3295
_refine_ls_number_restraints 1
_refine_ls_restrained_S_all 0.964
_refine_ls_R_factor_all 0.0939
_refine_ls_R_factor_gt 0.0680
_refine_ls_shift/su_max 0.007
_refine_ls_shift/su_mean 0.000
_refine_ls_structure_factor_coef Fsqd
_refine_ls_weighting_details
; 
 w=1/[\s^2^(Fo^2^)+(0.1134P)^2^] 
 where P=(Fo^2^+2Fc^2^)/3 
;
_refine_ls_weighting_scheme calc
_refine_ls_wR_factor_gt 0.1757
_refine_ls_wR_factor_ref 0.1857
_reflns_Friedel_coverage 0.000
_reflns_number_gt 2000
_reflns_number_total 3295
_reflns_threshold_expression 'I > 2\s(I)'
_cod_data_source_file c6qo00434b2.cif
_cod_data_source_block a51117a
_cod_original_cell_volume 1692.3(15)
_cod_original_sg_symbol_H-M 'P 21/n'
_cod_database_code 1553518
_shelx_space_group_comment
; 
The symmetry employed for this shelxl refinement is uniquely defined 
by the following loop, which should always be used as a source of 
symmetry information in preference to the above space-group names. 
They are only intended as comments. 
;
_shelx_estimated_absorpt_t_min 0.895
_shelx_estimated_absorpt_t_max 0.933
_shelxl_version_number 2013-2

loop_
_space_group_symop_operation_xyz
'x, y, z'
'-x+1/2, y+1/2, -z+1/2'
'-x, -y, -z'
'x-1/2, -y-1/2, z-1/2'

loop_
_atom_site_label
_atom_site_type_symbol
_atom_site_fract_x
_atom_site_fract_y
_atom_site_fract_z
_atom_site_U_iso_or_equiv
_atom_site_adp_type
_atom_site_occupancy
_atom_site_site_symmetry_order
_atom_site_calc_flag
_atom_site_refinement_flags_posn
_atom_site_refinement_flags_adp
S1 S -0.10462(7) 0.15621(7) 0.22981(4) 0.0653(3) Uani 1 1 d . .
N1 N 0.0597(2) -0.0345(2) 0.25928(12) 0.0613(6) Uani 1 1 d . .
N2 N 0.0531(3) 0.0811(2) 0.22211(14) 0.0702(7) Uani 1 1 d D .
O1 O 0.1871(2) -0.2685(2) 0.29190(14) 0.0909(7) Uani 1 1 d . .
O2 O -0.0794(2) 0.2762(2) 0.19954(11) 0.0836(6) Uani 1 1 d . .
O3 O -0.2220(2) 0.0810(2) 0.19840(11) 0.0860(7) Uani 1 1 d . .
F1 F -0.3072(4) 0.2019(3) 0.46251(14) 0.1515(11) Uani 1 1 d . .
F2 F -0.4516(3) 0.0624(4) 0.42806(14) 0.1752(14) Uani 1 1 d . .
F3 F -0.2411(4) 0.0223(3) 0.47576(14) 0.1674(12) Uani 1 1 d . .
C1 C 0.1980(4) -0.1695(3) 0.3436(2) 0.0892(10) Uani 1 1 d . .
H1A H 0.2899 -0.1786 0.3742 0.107 Uiso 1 1 calc R U
H1B H 0.1130 -0.1727 0.3768 0.107 Uiso 1 1 calc R U
C2 C 0.1996(3) -0.0461(3) 0.30457(17) 0.0733(8) Uani 1 1 d . .
H2A H 0.2064 0.0203 0.3414 0.088 Uiso 1 1 calc R U
H2B H 0.2863 -0.0406 0.2725 0.088 Uiso 1 1 calc R U
C3 C 0.0530(3) -0.1351(3) 0.20382(18) 0.0802(9) Uani 1 1 d . .
H3A H 0.1396 -0.1306 0.1716 0.096 Uiso 1 1 calc R U
H3B H -0.0381 -0.1277 0.1725 0.096 Uiso 1 1 calc R U
C4 C 0.0532(4) -0.2553(3) 0.2448(3) 0.1035(12) Uani 1 1 d . .
H4A H -0.0353 -0.2599 0.2757 0.124 Uiso 1 1 calc R U
H4B H 0.0480 -0.3229 0.2088 0.124 Uiso 1 1 calc R U
C5 C -0.1388(3) 0.1683(3) 0.32899(15) 0.0605(7) Uani 1 1 d . .
C6 C -0.2485(3) 0.0982(3) 0.35308(16) 0.0727(8) Uani 1 1 d . .
H6 H -0.2936 0.0446 0.3181 0.087 Uiso 1 1 calc R U
C7 C -0.3071(5) 0.0953(4) 0.4291(2) 0.0963(10) Uani 1 1 d . .
C8 C -0.0362(3) 0.2519(3) 0.37263(14) 0.0600(7) Uani 1 1 d . .
C9 C 0.0554(3) 0.2047(3) 0.42925(16) 0.0801(9) Uani 1 1 d . .
H9 H 0.0511 0.1204 0.4403 0.096 Uiso 1 1 calc R U
C10 C 0.1536(4) 0.2798(4) 0.4700(2) 0.0962(11) Uani 1 1 d . .
H10 H 0.2134 0.2454 0.5085 0.115 Uiso 1 1 calc R U
C11 C 0.1648(4) 0.4034(4) 0.4551(2) 0.0909(10) Uani 1 1 d . .
C12 C 0.0719(4) 0.4505(3) 0.3992(2) 0.0913(10) Uani 1 1 d . .
H12 H 0.0758 0.5350 0.3887 0.110 Uiso 1 1 calc R U
C13 C -0.0279(3) 0.3764(3) 0.35773(18) 0.0758(8) Uani 1 1 d . .
H13 H -0.0890 0.4112 0.3199 0.091 Uiso 1 1 calc R U
C14 C 0.2772(5) 0.4871(5) 0.4965(2) 0.1395(18) Uani 1 1 d . .
H14A H 0.2844 0.4634 0.5486 0.209 Uiso 1 1 calc R U
H14B H 0.2438 0.5717 0.4927 0.209 Uiso 1 1 calc R U
H14C H 0.3746 0.4792 0.4745 0.209 Uiso 1 1 calc R U
H2 H 0.118(3) 0.130(2) 0.2221(14) 0.060(8) Uiso 1 1 d D .

loop_
_atom_site_aniso_label
_atom_site_aniso_U_11
_atom_site_aniso_U_22
_atom_site_aniso_U_33
_atom_site_aniso_U_23
_atom_site_aniso_U_13
_atom_site_aniso_U_12
S1 0.0550(4) 0.0807(6) 0.0599(4) 0.0045(3) -0.0029(3) 0.0032(3)
N1 0.0513(12) 0.0578(14) 0.0751(14) -0.0054(11) 0.0094(10) -0.0032(9)
N2 0.0533(14) 0.0660(16) 0.0918(18) 0.0039(13) 0.0085(12) -0.0094(12)
O1 0.0691(13) 0.0660(14) 0.138(2) -0.0119(13) 0.0011(12) 0.0120(10)
O2 0.0902(15) 0.0891(16) 0.0715(12) 0.0217(11) 0.0000(11) 0.0141(11)
O3 0.0581(11) 0.1279(19) 0.0715(12) -0.0120(12) -0.0091(9) -0.0083(11)
F1 0.210(3) 0.143(2) 0.1055(17) -0.0042(17) 0.0746(18) -0.008(2)
F2 0.124(2) 0.289(4) 0.1150(18) 0.013(2) 0.0415(16) -0.068(2)
F3 0.218(3) 0.183(3) 0.1015(16) 0.0712(18) 0.0149(17) 0.046(2)
C1 0.091(2) 0.090(3) 0.087(2) -0.0028(19) 0.0094(17) 0.0221(18)
C2 0.0697(18) 0.071(2) 0.0788(18) -0.0182(15) -0.0004(14) 0.0054(13)
C3 0.0590(16) 0.084(2) 0.097(2) -0.0205(18) 0.0001(15) -0.0011(14)
C4 0.0617(19) 0.074(2) 0.174(4) -0.023(2) -0.003(2) -0.0016(16)
C5 0.0580(14) 0.0645(17) 0.0587(15) 0.0094(12) -0.0040(12) 0.0117(12)
C6 0.0718(18) 0.080(2) 0.0660(17) 0.0124(14) 0.0038(14) -0.0013(15)
C7 0.114(3) 0.095(3) 0.080(2) 0.008(2) 0.012(2) -0.007(2)
C8 0.0612(15) 0.0591(17) 0.0595(15) 0.0037(12) 0.0003(12) 0.0105(12)
C9 0.088(2) 0.076(2) 0.075(2) -0.0042(16) -0.0198(17) 0.0150(16)
C10 0.089(2) 0.116(3) 0.083(2) -0.015(2) -0.0193(19) 0.018(2)
C11 0.082(2) 0.116(3) 0.075(2) -0.026(2) 0.0127(18) -0.009(2)
C12 0.103(3) 0.073(2) 0.099(2) -0.0148(19) 0.032(2) -0.0104(19)
C13 0.0779(19) 0.073(2) 0.0765(19) -0.0001(16) 0.0069(15) 0.0110(15)
C14 0.121(3) 0.174(5) 0.124(3) -0.062(3) 0.017(3) -0.047(3)

loop_
_atom_type_symbol
_atom_type_description
_atom_type_scat_dispersion_real
_atom_type_scat_dispersion_imag
_atom_type_scat_source
C C 0.0033 0.0016 'International Tables Vol C Tables 4.2.6.8 and 6.1.1.4'
H H 0.0000 0.0000 'International Tables Vol C Tables 4.2.6.8 and 6.1.1.4'
N N 0.0061 0.0033 'International Tables Vol C Tables 4.2.6.8 and 6.1.1.4'
O O 0.0106 0.0060 'International Tables Vol C Tables 4.2.6.8 and 6.1.1.4'
F F 0.0171 0.0103 'International Tables Vol C Tables 4.2.6.8 and 6.1.1.4'
S S 0.1246 0.1234 'International Tables Vol C Tables 4.2.6.8 and 6.1.1.4'

loop_
_geom_angle_atom_site_label_1
_geom_angle_atom_site_label_2
_geom_angle_atom_site_label_3
_geom_angle
O3 S1 O2 119.47(13)
O3 S1 N2 107.73(15)
O2 S1 N2 106.09(13)
O3 S1 C5 106.55(13)
O2 S1 C5 109.67(14)
N2 S1 C5 106.68(12)
N2 N1 C2 110.9(2)
N2 N1 C3 109.8(2)
C2 N1 C3 108.9(2)
N1 N2 S1 115.19(18)
N1 N2 H2 125(2)
S1 N2 H2 108(2)
C1 O1 C4 110.1(2)
O1 C1 C2 111.8(3)
O1 C1 H1A 109.3
C2 C1 H1A 109.3
O1 C1 H1B 109.3
C2 C1 H1B 109.3
H1A C1 H1B 107.9
N1 C2 C1 108.2(3)
N1 C2 H2A 110.1
C1 C2 H2A 110.1
N1 C2 H2B 110.1
C1 C2 H2B 110.1
H2A C2 H2B 108.4
N1 C3 C4 108.4(3)
N1 C3 H3A 110.0
C4 C3 H3A 110.0
N1 C3 H3B 110.0
C4 C3 H3B 110.0
H3A C3 H3B 108.4
O1 C4 C3 111.2(3)
O1 C4 H4A 109.4
C3 C4 H4A 109.4
O1 C4 H4B 109.4
C3 C4 H4B 109.4
H4A C4 H4B 108.0
C6 C5 C8 128.9(3)
C6 C5 S1 115.0(2)
C8 C5 S1 116.02(19)
C5 C6 C7 126.8(3)
C5 C6 H6 116.6
C7 C6 H6 116.6
F3 C7 F1 104.9(3)
F3 C7 F2 105.6(3)
F1 C7 F2 103.3(4)
F3 C7 C6 116.5(3)
F1 C7 C6 114.2(3)
F2 C7 C6 111.1(3)
C13 C8 C9 118.1(3)
C13 C8 C5 122.0(2)
C9 C8 C5 120.0(3)
C8 C9 C10 121.3(3)
C8 C9 H9 119.4
C10 C9 H9 119.4
C11 C10 C9 121.3(3)
C11 C10 H10 119.3
C9 C10 H10 119.3
C10 C11 C12 117.3(3)
C10 C11 C14 122.5(4)
C12 C11 C14 120.2(4)
C11 C12 C13 122.2(3)
C11 C12 H12 118.9
C13 C12 H12 118.9
C8 C13 C12 119.9(3)
C8 C13 H13 120.1
C12 C13 H13 120.1
C11 C14 H14A 109.5
C11 C14 H14B 109.5
H14A C14 H14B 109.5
C11 C14 H14C 109.5
H14A C14 H14C 109.5
H14B C14 H14C 109.5

loop_
_geom_bond_atom_site_label_1
_geom_bond_atom_site_label_2
_geom_bond_distance
S1 O3 1.419(2)
S1 O2 1.420(2)
S1 N2 1.622(3)
S1 C5 1.800(3)
N1 N2 1.410(3)
N1 C2 1.462(3)
N1 C3 1.465(4)
N2 H2 0.78(2)
O1 C1 1.409(4)
O1 C4 1.437(4)
F1 C7 1.292(5)
F2 C7 1.326(4)
F3 C7 1.272(4)
C1 C2 1.499(4)
C1 H1A 0.9700
C1 H1B 0.9700
C2 H2A 0.9700
C2 H2B 0.9700
C3 C4 1.486(5)
C3 H3A 0.9700
C3 H3B 0.9700
C4 H4A 0.9700
C4 H4B 0.9700
C5 C6 1.312(4)
C5 C8 1.482(4)
C6 C7 1.461(4)
C6 H6 0.9300
C8 C13 1.370(4)
C8 C9 1.371(4)
C9 C10 1.378(5)
C9 H9 0.9300
C10 C11 1.362(6)
C10 H10 0.9300
C11 C12 1.368(5)
C11 C14 1.518(5)
C12 C13 1.387(4)
C12 H12 0.9300
C13 H13 0.9300
C14 H14A 0.9600
C14 H14B 0.9600
C14 H14C 0.9600

loop_
_geom_hbond_atom_site_label_D
_geom_hbond_atom_site_label_H
_geom_hbond_atom_site_label_A
_geom_hbond_distance_DH
_geom_hbond_distance_HA
_geom_hbond_distance_DA
_geom_hbond_angle_DHA
_geom_hbond_site_symmetry_A
N2 H2 O1 0.78(2) 2.06(2) 2.829(3) 168(3) 2
